data_4338262
loop_
_publ_author_name
'Chen, Xiang-Yi'
'Huang, Rong-Bin'
'Zheng, Lan-Sun'
'Tao, Jun'

_publ_section_title
;
 Co-ligand and Solvent Effects on the Spin-Crossover Behaviors of PtS-type
 Porous Coordination Polymers.
;
_journal_issue 10
_journal_name_full 'Inorganic chemistry'
_journal_page_first 5246
_journal_page_last 5252
_journal_paper_doi 10.1021/ic500463m
_journal_volume 53
_journal_year 2014
_chemical_formula_moiety 'C55 H46 B2 Fe N6'
_chemical_formula_sum 'C55 H46 B2 Fe N6'
_chemical_formula_weight 868.45
_chemical_name_systematic
;
 ? 
;
_space_group_crystal_system orthorhombic
_space_group_IT_number 50
_space_group_name_Hall '-P 2ab 2b'
_space_group_name_H-M_alt 'P b a n'
_symmetry_space_group_name_Hall '-P 2ab 2b'
_symmetry_space_group_name_H-M 'P b a n :2'
_atom_sites_solution_hydrogens geom
_atom_sites_solution_primary direct
_atom_sites_solution_secondary difmap
_cell_angle_alpha 90.00
_cell_angle_beta 90.00
_cell_angle_gamma 90.00
_cell_formula_units_Z 4
_cell_length_a 15.7537(5)
_cell_length_b 36.0206(8)
_cell_length_c 18.9925(6)
_cell_measurement_temperature 110(2)
_cell_volume 10777.4(5)
_computing_molecular_graphics
;
O. V. Dolomanov, L. J. Bourhis, R. J. Gildea, J. A. K. Howard and H. Puschmann,
OLEX2: a complete structure solution, refinement and analysis program.
J. Appl. Cryst. (2009). 42, 339-341.
;
_computing_publication_material
;
O. V. Dolomanov, L. J. Bourhis, R. J. Gildea, J. A. K. Howard and H. Puschmann,
OLEX2: a complete structure solution, refinement and analysis program.
J. Appl. Cryst. (2009). 42, 339-341.
;
_computing_structure_refinement
;
SHELXL, G.M. Sheldrick, Acta Cryst.
(2008). A64, 112-122
;
_computing_structure_solution 'SHELXS-97 (Sheldrick, 1990)'
_diffrn_ambient_temperature 110(2)
_diffrn_measured_fraction_theta_full 0.955
_diffrn_measured_fraction_theta_max 0.955
_diffrn_radiation_monochromator graphite
_diffrn_radiation_type CuK\a
_diffrn_radiation_wavelength 1.54184
_diffrn_reflns_av_R_equivalents 0.0984
_diffrn_reflns_av_unetI/netI 0.1485
_diffrn_reflns_limit_h_max 14
_diffrn_reflns_limit_h_min -19
_diffrn_reflns_limit_k_max 36
_diffrn_reflns_limit_k_min -42
_diffrn_reflns_limit_l_max 23
_diffrn_reflns_limit_l_min -23
_diffrn_reflns_number 24357
_diffrn_reflns_theta_full 65.67
_diffrn_reflns_theta_max 65.67
_diffrn_reflns_theta_min 3.58
_diffrn_source 'fine-focus sealed tube'
_exptl_absorpt_coefficient_mu 1.265
_exptl_absorpt_correction_T_max 1.00000
_exptl_absorpt_correction_T_min 0.74350
_exptl_absorpt_correction_type multi-scan
_exptl_absorpt_process_details
;
CrysAlisPro, Agilent Technologies,
Version 1.171.36.20 (release 27-06-2012 CrysAlis171 .NET)
(compiled Jul 11 2012,15:38:31)
Empirical absorption correction using spherical harmonics,
 implemented in SCALE3 ABSPACK scaling algorithm.
;
_exptl_crystal_colour red
_exptl_crystal_density_diffrn 0.535
_exptl_crystal_density_method 'not measured'
_exptl_crystal_F_000 1816
_exptl_crystal_size_max 0.15
_exptl_crystal_size_mid 0.10
_exptl_crystal_size_min 0.10
_platon_squeeze_details
;
Approximately 66.2% of the unit cell volume comprises a large region of
disordered solvent which could not be modeled as discrete atomic sites.
We employed PLATON SQUEEZE to calculate the contribution to the diffraction
from the solvent region and thereby produced a set of solvent-free diffraction
intensities. SQUEEZE estimated a total count of 748 electrons per unit cell.
According to the final formula which was calculated from TGA combined with 
elemental analysis data, these electrons were assigned to be 20 methanol and 
8 dichloromethane molecules per unit cell. The F(000) value with solvent is 2512,
Mu (mm^-1) value with solvent is 2.272, and crystal density with solvent is 0.739.
;
_refine_diff_density_max 0.384
_refine_diff_density_min -0.399
_refine_diff_density_rms 0.040
_refine_ls_extinction_method none
_refine_ls_goodness_of_fit_ref 0.985
_refine_ls_hydrogen_treatment constr
_refine_ls_matrix_type full
_refine_ls_number_parameters 273
_refine_ls_number_reflns 9298
_refine_ls_number_restraints 0
_refine_ls_restrained_S_all 0.946
_refine_ls_R_factor_all 0.2031
_refine_ls_R_factor_gt 0.1036
_refine_ls_shift/su_max 0.000
_refine_ls_shift/su_mean 0.000
_refine_ls_structure_factor_coef Fsqd
_refine_ls_weighting_details 'calc w=1/[\s^2^(Fo^2^)+(0.0850P)^2^+0.0000P] where P=(Fo^2^+2Fc^2^)/3'
_refine_ls_weighting_scheme calc
_refine_ls_wR_factor_gt 0.2435
_refine_ls_wR_factor_ref 0.2887
_reflns_number_gt 3084
_reflns_number_total 9298
_reflns_threshold_expression >2sigma(I)
_cod_data_source_file ic500463m_si_002.cif
_cod_data_source_block 3S110K
_cod_depositor_comments 'Adding full bibliography for 4338259--4338264.cif.'
_cod_original_cell_volume 10777.4(6)
_cod_database_code 4338262

loop_
_space_group_symop_id
_space_group_symop_operation_xyz
1 'x, y, z'
2 '-x+1/2, -y+1/2, z'
3 'x, -y+1/2, -z'
4 '-x+1/2, y, -z'
5 '-x, -y, -z'
6 'x-1/2, y-1/2, -z'
7 '-x, y-1/2, z'
8 'x-1/2, -y, z'

loop_
_atom_site_label
_atom_site_type_symbol
_atom_site_fract_x
_atom_site_fract_y
_atom_site_fract_z
_atom_site_U_iso_or_equiv
_atom_site_adp_type
_atom_site_occupancy
_atom_site_symmetry_multiplicity
_atom_site_calc_flag
_atom_site_refinement_flags
Fe1 Fe 0.2500 0.2500 0.5000 0.0842(7) Uani 1 4 d S
Fe2 Fe 0.7500 0.7500 1.0000 0.268(4) Uani 1 4 d S
B1 B 0.2890(12) 0.2204(5) 0.7138(11) 0.178(8) Uani 0.50 1 d P
B2 B 0.4812(14) 0.7533(4) 0.9451(10) 0.178(8) Uani 0.50 1 d P
N1 N 0.3373(3) 0.29195(11) 0.4999(3) 0.0921(18) Uani 1 1 d .
N2 N 0.7454(6) 0.70664(16) 0.9262(3) 0.268(4) Uani 1 1 d G
N3 N 0.2500 0.2500 0.5963(10) 0.140(6) Uani 1 2 d S
N4 N 0.6329(16) 0.7500 1.0000 0.264(9) Uani 1 2 d S
C1 C 0.3328(3) 0.32174(15) 0.4583(4) 0.090(2) Uani 1 1 d .
H1 H 0.2905 0.3220 0.4241 0.107 Uiso 1 1 calc R
C2 C 0.3852(4) 0.35190(14) 0.4616(4) 0.0822(18) Uani 1 1 d .
H2 H 0.3778 0.3719 0.4313 0.099 Uiso 1 1 calc R
C3 C 0.4416(4) 0.35204(14) 0.5050(4) 0.0833(19) Uani 1 1 d .
C4 C 0.4477(4) 0.32158(15) 0.5491(5) 0.113(2) Uani 1 1 d .
H4 H 0.4896 0.3212 0.5836 0.136 Uiso 1 1 calc R
C5 C 0.3939(4) 0.29228(16) 0.5432(4) 0.104(2) Uani 1 1 d .
H5 H 0.4006 0.2720 0.5730 0.125 Uiso 1 1 calc R
C6 C 0.5017(3) 0.38254(16) 0.5125(3) 0.0838(17) Uani 1 1 d .
H6 H 0.5468 0.3778 0.5428 0.101 Uiso 1 1 calc R
C7 C 0.5026(4) 0.41501(15) 0.4840(3) 0.0825(17) Uani 1 1 d .
H7 H 0.4562 0.4195 0.4550 0.099 Uiso 1 1 calc R
C8 C 0.5587(2) 0.44453(8) 0.4878(2) 0.0704(15) Uani 1 1 d G
C9 C 0.5592(2) 0.47415(9) 0.44091(18) 0.0808(17) Uani 1 1 d G
H9 H 0.5184 0.4755 0.4056 0.097 Uiso 1 1 calc R
C10 C 0.6205(2) 0.50171(7) 0.44686(17) 0.0751(15) Uani 1 1 d G
H10 H 0.6208 0.5215 0.4155 0.090 Uiso 1 1 calc R
C11 C 0.68135(19) 0.49965(7) 0.49971(19) 0.0613(13) Uani 1 1 d G
C12 C 0.6809(2) 0.47003(9) 0.54662(17) 0.0804(17) Uani 1 1 d G
H12 H 0.7216 0.4686 0.5820 0.096 Uiso 1 1 calc R
C13 C 0.6195(2) 0.44247(8) 0.54067(18) 0.0768(15) Uani 1 1 d G
H13 H 0.6192 0.4226 0.5721 0.092 Uiso 1 1 calc R
C14 C 0.7500 0.52553(16) 0.5000 0.0560(17) Uani 1 2 d S
C15 C 0.7475(2) 0.55187(8) 0.55574(18) 0.0664(14) Uani 1 1 d G
C16 C 0.8063(2) 0.58060(10) 0.5589(2) 0.0743(16) Uani 1 1 d G
H16 H 0.8466 0.5832 0.5235 0.089 Uiso 1 1 calc R
C17 C 0.8048(2) 0.60541(9) 0.6149(2) 0.098(2) Uani 1 1 d G
H17 H 0.8441 0.6246 0.6170 0.118 Uiso 1 1 calc R
C18 C 0.7444(3) 0.60149(10) 0.6678(2) 0.0941(19) Uani 1 1 d G
C19 C 0.6872(2) 0.54795(9) 0.6086(2) 0.0754(15) Uani 1 1 d G
H19 H 0.6479 0.5287 0.6065 0.091 Uiso 1 1 calc R
C20 C 0.6857(2) 0.57276(12) 0.66468(19) 0.099(2) Uani 1 1 d G
H20 H 0.6453 0.5701 0.7001 0.119 Uiso 1 1 calc R
C21 C 0.7575(7) 0.6284(3) 0.7227(5) 0.131(3) Uani 1 1 d .
H21 H 0.7980 0.6471 0.7184 0.158 Uiso 1 1 calc R
C22 C 0.7180(7) 0.6260(3) 0.7694(6) 0.156(4) Uani 1 1 d .
H22 H 0.6752 0.6086 0.7765 0.187 Uiso 1 1 calc R
C23 C 0.7437(7) 0.6545(2) 0.8182(4) 0.277(11) Uani 1 1 d G
C24 C 0.8071(6) 0.6814(3) 0.8206(4) 0.276(7) Uani 1 1 d G
H24 H 0.8489 0.6819 0.7860 0.331 Uiso 1 1 calc R
C25 C 0.8079(5) 0.7074(2) 0.8746(5) 0.286(9) Uani 1 1 d G
H25 H 0.8504 0.7254 0.8762 0.343 Uiso 1 1 calc R
C26 C 0.6821(5) 0.6798(2) 0.9238(4) 0.276(7) Uani 1 1 d G
H26 H 0.6402 0.6793 0.9584 0.331 Uiso 1 1 calc R
C27 C 0.6812(6) 0.6538(2) 0.8698(5) 0.326(13) Uani 1 1 d G
H27 H 0.6388 0.6358 0.8683 0.391 Uiso 1 1 calc R
C28 C 0.2500 0.2500 0.6422(11) 0.216(12) Uani 1 2 d S
C29 C 0.571(2) 0.7500 1.0000 0.240(6) Uani 1 2 d S

loop_
_atom_site_aniso_label
_atom_site_aniso_U_11
_atom_site_aniso_U_22
_atom_site_aniso_U_33
_atom_site_aniso_U_23
_atom_site_aniso_U_13
_atom_site_aniso_U_12
Fe1 0.0539(11) 0.0462(10) 0.152(2) 0.000 0.000 0.000
Fe2 0.662(12) 0.0808(16) 0.0612(13) 0.000 0.000 0.000
B1 0.24(2) 0.24(2) 0.051(7) -0.001(10) -0.015(10) -0.007(15)
B2 0.24(2) 0.24(2) 0.051(7) -0.001(10) -0.015(10) -0.007(15)
N1 0.070(3) 0.041(2) 0.165(6) 0.024(3) -0.018(4) 0.008(2)
N2 0.662(12) 0.0808(16) 0.0612(13) 0.000 0.000 0.000
N3 0.060(5) 0.015(3) 0.34(2) 0.000 0.000 0.004(3)
N4 0.54(3) 0.127(7) 0.154(10) -0.020(5) 0.000 0.000
C1 0.035(3) 0.070(4) 0.164(6) -0.015(4) -0.016(3) -0.002(2)
C2 0.062(4) 0.059(3) 0.125(5) 0.001(3) -0.014(4) 0.001(3)
C3 0.043(3) 0.057(3) 0.151(6) 0.012(3) 0.002(4) -0.006(2)
C4 0.048(3) 0.065(4) 0.226(8) 0.015(4) -0.012(4) -0.012(3)
C5 0.055(3) 0.086(4) 0.172(7) 0.033(4) -0.017(5) 0.004(3)
C6 0.050(3) 0.077(4) 0.124(5) -0.003(3) 0.000(3) -0.002(3)
C7 0.057(3) 0.068(4) 0.123(5) 0.002(3) -0.005(3) -0.004(3)
C8 0.045(3) 0.069(3) 0.098(4) -0.009(3) 0.006(3) -0.011(2)
C9 0.050(3) 0.058(3) 0.134(5) 0.013(3) 0.001(3) -0.007(2)
C10 0.059(3) 0.080(3) 0.087(4) 0.008(3) 0.001(3) -0.002(3)
C11 0.062(3) 0.051(3) 0.071(3) -0.008(2) 0.018(3) 0.002(2)
C12 0.070(4) 0.056(3) 0.115(5) 0.007(3) 0.010(3) 0.002(3)
C13 0.080(4) 0.072(3) 0.079(4) 0.005(3) 0.015(4) -0.009(3)
C14 0.042(3) 0.050(4) 0.076(5) 0.000 -0.012(4) 0.000
C15 0.037(2) 0.064(3) 0.098(4) -0.008(3) -0.009(3) 0.014(2)
C16 0.081(4) 0.064(3) 0.079(4) -0.018(3) -0.022(3) 0.007(3)
C17 0.086(5) 0.097(4) 0.112(5) 0.010(4) -0.008(4) -0.001(3)
C18 0.104(5) 0.079(4) 0.100(5) -0.024(4) -0.019(5) 0.015(4)
C19 0.071(4) 0.070(3) 0.086(4) -0.001(3) -0.018(3) 0.002(3)
C20 0.105(5) 0.087(4) 0.105(5) -0.024(4) 0.004(4) 0.004(4)
C21 0.158(9) 0.133(7) 0.103(6) -0.003(6) 0.029(6) 0.016(6)
C22 0.190(11) 0.133(8) 0.145(9) -0.019(7) 0.006(8) -0.026(7)
C23 0.57(4) 0.153(11) 0.105(9) 0.005(8) -0.056(14) 0.001(13)
C24 0.57(2) 0.132(6) 0.129(7) -0.021(5) -0.058(10) 0.035(9)
C25 0.58(3) 0.181(10) 0.098(7) -0.019(8) 0.031(13) -0.007(14)
C26 0.57(2) 0.132(6) 0.129(7) -0.021(5) -0.058(10) 0.035(9)
C27 0.62(4) 0.158(10) 0.197(14) -0.085(10) -0.197(19) 0.101(15)
C28 0.23(2) 0.22(2) 0.20(2) 0.000 0.000 -0.018(15)
C29 0.29(3) 0.227(12) 0.218(14) 0.000 0.000 -0.029(10)

loop_
_atom_type_symbol
_atom_type_description
_atom_type_scat_dispersion_real
_atom_type_scat_dispersion_imag
_atom_type_scat_source
C C 0.0181 0.0091 'International Tables Vol C Tables 4.2.6.8 and 6.1.1.4'
N N 0.0311 0.0180 'International Tables Vol C Tables 4.2.6.8 and 6.1.1.4'
Fe Fe -1.1336 3.1974 'International Tables Vol C Tables 4.2.6.8 and 6.1.1.4'
B B 0.0090 0.0039 'International Tables Vol C Tables 4.2.6.8 and 6.1.1.4'
H H 0.0000 0.0000 'International Tables Vol C Tables 4.2.6.8 and 6.1.1.4'

loop_
_geom_angle_atom_site_label_1
_geom_angle_atom_site_label_2
_geom_angle_atom_site_label_3
_geom_angle
_geom_angle_site_symmetry_1
_geom_angle_site_symmetry_3
N3 Fe1 N3 179.996(1) 3_556 .
N3 Fe1 N1 89.96(17) 3_556 .
N3 Fe1 N1 89.96(17) . 4_556
N3 Fe1 N1 90.04(17) . .
N3 Fe1 N1 90.04(17) 3_556 4_556
N3 Fe1 N1 89.96(17) 3_556 2
N3 Fe1 N1 90.04(17) . 2
N3 Fe1 N1 90.04(17) 3_556 3_556
N3 Fe1 N1 89.96(17) . 3_556
N1 Fe1 N1 95.4(3) 2 4_556
N1 Fe1 N1 179.9(3) 3_556 4_556
N1 Fe1 N1 84.6(3) . 4_556
N1 Fe1 N1 84.6(3) 2 3_556
N1 Fe1 N1 179.9(4) 2 .
N1 Fe1 N1 95.4(3) 3_556 .
N4 Fe2 N4 179.996(3) . 2_665
N4 Fe2 N2 88.0(3) . .
N4 Fe2 N2 92.0(3) 2_665 .
N4 Fe2 N2 92.0(7) . 4_657
N4 Fe2 N2 88.0(6) 2_665 4_657
N4 Fe2 N2 88.0(9) . 3_567
N4 Fe2 N2 92.0(9) 2_665 3_567
N4 Fe2 N2 92.0(7) . 2_665
N4 Fe2 N2 88.0(7) 2_665 2_665
N2 Fe2 N2 96.3(10) 3_567 4_657
N2 Fe2 N2 176.1(12) 2_665 4_657
N2 Fe2 N2 83.9(5) . 4_657
N2 Fe2 N2 176.1(12) 3_567 .
N2 Fe2 N2 96.2(6) 2_665 .
N2 Fe2 N2 83.9(10) 3_567 2_665
B1 B1 C28 47.9(8) 2 .
C29 B2 B2 53.4(10) . 3_567
C29 N4 Fe2 180.0 . .
C28 N3 Fe1 180.0 . .
C5 N1 Fe1 120.1(4) . .
C5 N1 C1 115.6(5) . .
C1 N1 Fe1 124.0(4) . .
C11 C14 C11 98.5(4) . 4_656
C15 C14 C11 114.7(3) 4_656 4_656
C15 C14 C11 117.0(2) . 4_656
C15 C14 C11 114.7(2) . .
C15 C14 C11 117.0(3) 4_656 .
C15 C14 C15 96.3(5) 4_656 .
N1 C5 C4 121.5(6) . .
C22 C21 C18 117.0(11) . .
C7 C6 C3 130.6(6) . .
C21 C22 C23 107.8(12) . .
N1 C1 C2 125.4(6) . .
B2 C29 B2 73.1(15) . 3_567
N4 C29 B2 143.4(9) . .
N4 C29 B2 143.4(9) . 3_567
C5 C4 C3 121.6(7) . .
B1 C28 B1 84.3(12) 2 .
N3 C28 B1 137.9(8) . .
N3 C28 B1 137.9(7) . 2
C6 C7 C8 133.0(5) . .
C3 C2 C1 118.6(6) . .
C10 C11 C14 119.4(3) . .
C10 C11 C12 120.0 . .
C12 C11 C14 120.2(3) . .
C11 C10 C9 120.0 . .
C8 C9 C10 120.0 . .
C7 C8 C9 124.0(4) . .
C7 C8 C13 115.9(4) . .
C13 C8 C9 120.0 . .
C8 C13 C12 120.0 . .
C13 C12 C11 120.0 . .
C4 C3 C6 119.6(6) . .
C2 C3 C6 123.1(6) . .
C2 C3 C4 117.3(5) . .
N2 C25 C24 120.0 . .
C25 N2 Fe2 115.6(6) . .
C25 N2 C26 120.0 . .
C26 N2 Fe2 124.3(6) . .
C27 C26 N2 120.0 . .
C26 C27 C23 120.0 . .
C27 C23 C22 103.9(9) . .
C27 C23 C24 120.0 . .
C24 C23 C22 135.8(9) . .
C23 C24 C25 120.0 . .
C17 C18 C21 110.9(5) . .
C17 C18 C20 120.0 . .
C20 C18 C21 129.0(5) . .
C16 C17 C18 120.0 . .
C17 C16 C15 120.0 . .
C16 C15 C14 120.7(3) . .
C19 C15 C14 119.3(3) . .
C19 C15 C16 120.0 . .
C15 C19 C20 120.0 . .
C19 C20 C18 120.0 . .

loop_
_geom_bond_atom_site_label_1
_geom_bond_atom_site_label_2
_geom_bond_distance
_geom_bond_site_symmetry_2
Fe1 N1 2.043(4) .
Fe1 N1 2.043(4) 4_556
Fe1 N1 2.043(4) 2
Fe1 N1 2.043(4) 3_556
Fe2 N2 2.100(5) .
Fe2 N2 2.100(11) 4_657
Fe2 N2 2.100(10) 2_665
Fe2 N2 2.100(5) 3_567
Fe1 N3 1.829(18) .
Fe1 N3 1.829(18) 3_556
Fe2 N4 1.84(3) 2_665
Fe2 N4 1.84(3) .
B1 B1 2.46(3) 2
B1 C28 1.83(3) .
B2 B2 2.10(3) 3_567
B2 C29 1.77(3) .
N1 C1 1.335(7) .
N1 C5 1.213(8) .
N2 C26 1.3900 .
N3 C28 0.871(17) .
N4 C29 0.97(3) .
C1 C2 1.366(7) .
C2 C3 1.211(7) .
C4 C3 1.384(8) .
C5 C4 1.358(8) .
C6 C7 1.289(7) .
C6 C3 1.457(8) .
C7 C8 1.384(6) .
C8 C13 1.3900 .
C9 C8 1.3900 .
C10 C9 1.3900 .
C11 C10 1.3900 .
C11 C12 1.3900 .
C13 C12 1.3900 .
C14 C11 1.428(4) 4_656
C14 C11 1.428(4) .
C14 C15 1.422(6) 4_656
C14 C15 1.422(5) .
C15 C19 1.3900 .
C16 C15 1.3900 .
C17 C16 1.3900 .
C18 C17 1.3900 .
C18 C20 1.3900 .
C19 C20 1.3900 .
C21 C22 1.086(12) .
C21 C18 1.439(10) .
C22 C23 1.443(11) .
C23 C24 1.3900 .
C25 N2 1.3900 .
C25 C24 1.3900 .
C26 C27 1.3900 .
C27 C23 1.3900 .
C28 B1 1.83(3) 2
C29 B2 1.77(3) 3_567

loop_
_platon_squeeze_void_nr
_platon_squeeze_void_average_x
_platon_squeeze_void_average_y
_platon_squeeze_void_average_z
_platon_squeeze_void_volume
_platon_squeeze_void_count_electrons
_platon_squeeze_void_content
1 -0.013 0.002 -0.002 7134 706 ' '
